data_7042160
loop_
_publ_author_name
'Eck, Martin'
'W\"urtemberger-Pietsch, Sabrina'
'Eichhorn, Antonius'
'Berthel, Johannes H. J.'
'Bertermann, R\"udiger'
'Paul, Ursula S. D.'
'Schneider, Heidi'
'Friedrich, Alexandra'
'Kleeberg, Christian'
'Radius, Udo'
'Marder, Todd B.'

_publ_section_title
;
 B-B bond activation and NHC ring-expansion reactions of diboron(4)
 compounds, and accurate molecular structures of B2(NMe2)4, B2eg2, B2neop2
 and B2pin2.
;
_journal_issue 11
_journal_name_full 'Dalton transactions (Cambridge, England : 2003)'
_journal_page_first 3661
_journal_page_last 3680
_journal_paper_doi 10.1039/c7dt00334j
_journal_volume 46
_journal_year 2017
_chemical_formula_moiety 'C22 H40 B2 N4 O4'
_chemical_formula_sum 'C22 H40 B2 N4 O4'
_chemical_formula_weight 446.20
_space_group_crystal_system monoclinic
_space_group_IT_number 14
_space_group_name_Hall '-P 2ybc'
_space_group_name_H-M_alt 'P 1 21/c 1'
_symmetry_space_group_name_Hall '-P 2ybc'
_symmetry_space_group_name_H-M 'P 1 21/c 1'
_atom_sites_solution_hydrogens geom
_audit_creation_method SHELXL-2014/6
_audit_update_record
;
2017-01-25 deposited with the CCDC.
2017-02-21 downloaded from the CCDC.
;
_cell_angle_alpha 90
_cell_angle_beta 91.132(4)
_cell_angle_gamma 90
_cell_formula_units_Z 4
_cell_length_a 9.9858(13)
_cell_length_b 15.1342(19)
_cell_length_c 16.584(2)
_cell_measurement_reflns_used 6047
_cell_measurement_temperature 100(2)
_cell_measurement_theta_max 23.97
_cell_measurement_theta_min 2.44
_cell_volume 2505.8(5)
_computing_cell_refinement 'Saint-NT v. 7.23'
_computing_data_collection 'APEX2 ver. 2014.1 (Bruker AXS)'
_computing_data_reduction 'Saint-NT v. 7.23'
_computing_molecular_graphics 'XP ver. 5.1 (Bruker AXS, 1998)'
_computing_publication_material 'SHELXL-2014 (Sheldrick, 2014)'
_computing_structure_refinement 'SHELXL-2014/6 (Sheldrick, 2014)'
_computing_structure_solution 'SHELXL-2014/6 (Sheldrick, 2014)'
_diffrn_ambient_temperature 100(2)
_diffrn_measured_fraction_theta_full 0.975
_diffrn_measured_fraction_theta_max 0.975
_diffrn_measurement_device_type 'Bruker X8-APEX II'
_diffrn_measurement_method '\f and \w scans'
_diffrn_radiation_monochromator graphite
_diffrn_radiation_source 'rotating anode'
_diffrn_radiation_type MoK\a
_diffrn_radiation_wavelength 0.71073
_diffrn_reflns_av_R_equivalents 0.0849
_diffrn_reflns_av_unetI/netI 0.1263
_diffrn_reflns_Laue_measured_fraction_full 0.975
_diffrn_reflns_Laue_measured_fraction_max 0.975
_diffrn_reflns_limit_h_max 7
_diffrn_reflns_limit_h_min -12
_diffrn_reflns_limit_k_max 18
_diffrn_reflns_limit_k_min -18
_diffrn_reflns_limit_l_max 19
_diffrn_reflns_limit_l_min -20
_diffrn_reflns_number 17394
_diffrn_reflns_point_group_measured_fraction_full 0.975
_diffrn_reflns_point_group_measured_fraction_max 0.975
_diffrn_reflns_theta_full 26.000
_diffrn_reflns_theta_max 26.018
_diffrn_reflns_theta_min 1.822
_exptl_absorpt_coefficient_mu 0.080
_exptl_absorpt_correction_T_max 0.7453
_exptl_absorpt_correction_T_min 0.6689
_exptl_absorpt_correction_type multi-scan
_exptl_absorpt_process_details 'Sadabs 2014/3 (Bruker 2014)'
_exptl_crystal_colour yellow
_exptl_crystal_density_diffrn 1.183
_exptl_crystal_description block
_exptl_crystal_F_000 968
_exptl_crystal_size_max 0.23
_exptl_crystal_size_mid 0.13
_exptl_crystal_size_min 0.08
_refine_diff_density_max 0.241
_refine_diff_density_min -0.247
_refine_diff_density_rms 0.051
_refine_ls_extinction_method none
_refine_ls_goodness_of_fit_ref 1.018
_refine_ls_hydrogen_treatment constr
_refine_ls_matrix_type full
_refine_ls_number_parameters 297
_refine_ls_number_reflns 4820
_refine_ls_number_restraints 0
_refine_ls_restrained_S_all 1.018
_refine_ls_R_factor_all 0.1761
_refine_ls_R_factor_gt 0.0757
_refine_ls_shift/su_max 0.000
_refine_ls_shift/su_mean 0.000
_refine_ls_structure_factor_coef Fsqd
_refine_ls_weighting_details 'w=1/[\s^2^(Fo^2^)+(0.0386P)^2^+2.2677P] where P=(Fo^2^+2Fc^2^)/3'
_refine_ls_weighting_scheme calc
_refine_ls_wR_factor_gt 0.1239
_refine_ls_wR_factor_ref 0.1541
_reflns_Friedel_coverage 0.000
_reflns_number_gt 2392
_reflns_number_total 4820
_reflns_threshold_expression 'I > 2\s(I)'
_cod_data_source_file c7dt00334j2.cif
_cod_data_source_block ae154_a
_cod_depositor_comments 'Adding full bibliography for 7042146--7042160.cif.'
_cod_original_cell_volume 2505.8(6)
_cod_database_code 7042160
_shelx_space_group_comment
;
The symmetry employed for this shelxl refinement is uniquely defined
by the following loop, which should always be used as a source of
symmetry information in preference to the above space-group names.
They are only intended as comments.
;
_shelxl_version_number 2014/6

loop_
_space_group_symop_operation_xyz
'x, y, z'
'-x, y+1/2, -z+1/2'
'-x, -y, -z'
'x, -y-1/2, z-1/2'

loop_
_atom_site_label
_atom_site_type_symbol
_atom_site_fract_x
_atom_site_fract_y
_atom_site_fract_z
_atom_site_U_iso_or_equiv
_atom_site_adp_type
_atom_site_occupancy
_atom_site_site_symmetry_order
_atom_site_calc_flag
_atom_site_refinement_flags_posn
_atom_site_refinement_flags_adp
O1 O 0.5993(2) 0.60894(14) 0.32000(14) 0.0369(6) Uani 1 1 d . .
C1 C 0.7971(3) 0.6319(2) 0.2299(2) 0.0255(8) Uani 1 1 d . .
B1 B 0.6635(4) 0.5747(2) 0.2484(2) 0.0250(9) Uani 1 1 d . .
N1 N 0.8067(2) 0.67426(17) 0.16077(16) 0.0252(7) Uani 1 1 d . .
C2 C 0.7100(3) 0.6669(2) 0.0981(2) 0.0272(8) Uani 1 1 d . .
H2 H 0.7253 0.6948 0.0478 0.033 Uiso 1 1 calc R U
O2 O 0.8515(3) 0.73153(15) 0.34417(15) 0.0496(8) Uani 1 1 d . .
B2 B 0.8980(4) 0.6492(3) 0.3072(2) 0.0342(11) Uani 1 1 d . .
N2 N 0.5672(2) 0.57546(16) 0.17512(17) 0.0271(7) Uani 1 1 d . .
O4 O 0.8910(2) 0.57306(14) 0.36198(13) 0.0351(6) Uani 1 1 d . .
N4 N 0.6779(2) 0.41798(16) 0.33000(17) 0.0253(7) Uani 1 1 d . .
C4 C 0.9197(3) 0.7361(2) 0.1433(2) 0.0335(9) Uani 1 1 d . .
H4 H 0.9853 0.7319 0.1895 0.040 Uiso 1 1 calc R U
C3 C 0.5959(3) 0.6208(2) 0.1086(2) 0.0280(9) Uani 1 1 d . .
H3 H 0.5315 0.6207 0.0657 0.034 Uiso 1 1 calc R U
O3 O 1.0425(2) 0.66046(16) 0.29102(15) 0.0490(8) Uani 1 1 d . .
N3 N 0.7773(3) 0.42026(17) 0.21598(16) 0.0256(7) Uani 1 1 d . .
C5 C 0.8686(4) 0.8305(2) 0.1408(2) 0.0428(10) Uani 1 1 d . .
H00S H 0.9448 0.8713 0.1389 0.064 Uiso 1 1 calc R U
H00T H 0.8167 0.8425 0.1891 0.064 Uiso 1 1 calc R U
H00U H 0.8115 0.8389 0.0927 0.064 Uiso 1 1 calc R U
C6 C 0.9924(4) 0.7093(3) 0.0682(2) 0.0459(11) Uani 1 1 d . .
H00V H 0.9332 0.7175 0.0209 0.069 Uiso 1 1 calc R U
H00W H 1.0185 0.6470 0.0723 0.069 Uiso 1 1 calc R U
H00X H 1.0726 0.7459 0.0626 0.069 Uiso 1 1 calc R U
C8 C 0.3236(3) 0.6059(2) 0.1752(2) 0.0417(10) Uani 1 1 d . .
H00N H 0.3223 0.6313 0.1208 0.063 Uiso 1 1 calc R U
H00O H 0.3412 0.6526 0.2148 0.063 Uiso 1 1 calc R U
H00P H 0.2367 0.5786 0.1856 0.063 Uiso 1 1 calc R U
C7 C 0.4333(3) 0.5361(2) 0.1816(2) 0.0354(9) Uani 1 1 d . .
H7 H 0.4282 0.5097 0.2368 0.042 Uiso 1 1 calc R U
C9 C 0.4084(4) 0.4622(2) 0.1220(3) 0.0697(15) Uani 1 1 d . .
H015 H 0.4149 0.4852 0.0670 0.105 Uiso 1 1 calc R U
H016 H 0.3188 0.4377 0.1297 0.105 Uiso 1 1 calc R U
H017 H 0.4755 0.4157 0.1306 0.105 Uiso 1 1 calc R U
C17 C 0.4860(5) 0.3779(3) 0.4110(3) 0.0925(19) Uani 1 1 d . .
H01B H 0.4292 0.3816 0.3622 0.139 Uiso 1 1 calc R U
H01C H 0.4337 0.3947 0.4579 0.139 Uiso 1 1 calc R U
H01D H 0.5186 0.3173 0.4177 0.139 Uiso 1 1 calc R U
C20 C 0.7297(5) 0.7290(2) 0.3846(2) 0.0528(13) Uani 1 1 d . .
H00Y H 0.7132 0.7885 0.4072 0.063 Uiso 1 1 calc R U
H00Z H 0.7399 0.6877 0.4306 0.063 Uiso 1 1 calc R U
C21 C 1.0141(4) 0.5734(2) 0.4043(2) 0.0402(10) Uani 1 1 d . .
H00B H 1.0374 0.5131 0.4231 0.048 Uiso 1 1 calc R U
H21 H 1.0101 0.6130 0.4517 0.048 Uiso 1 1 calc R U
C22 C 1.1153(4) 0.6062(3) 0.3460(2) 0.0522(12) Uani 1 1 d . .
H013 H 1.1862 0.6406 0.3743 0.063 Uiso 1 1 calc R U
H014 H 1.1574 0.5562 0.3175 0.063 Uiso 1 1 calc R U
C16 C 0.6033(3) 0.4397(2) 0.4033(2) 0.0308(9) Uani 1 1 d . .
H16 H 0.5678 0.5012 0.3975 0.037 Uiso 1 1 calc R U
C15 C 0.7843(4) 0.3838(3) 0.0722(2) 0.0502(11) Uani 1 1 d . .
H010 H 0.8108 0.4063 0.0194 0.075 Uiso 1 1 calc R U
H011 H 0.6865 0.3790 0.0736 0.075 Uiso 1 1 calc R U
H012 H 0.8244 0.3255 0.0813 0.075 Uiso 1 1 calc R U
C12 C 0.7346(3) 0.3358(2) 0.3189(2) 0.0344(9) Uani 1 1 d . .
H12 H 0.7300 0.2872 0.3549 0.041 Uiso 1 1 calc R U
C11 C 0.7970(3) 0.3369(2) 0.2483(2) 0.0328(9) Uani 1 1 d . .
H11 H 0.8455 0.2896 0.2250 0.039 Uiso 1 1 calc R U
C10 C 0.7050(3) 0.4711(2) 0.2666(2) 0.0235(8) Uani 1 1 d . .
C14 C 0.9842(3) 0.4514(2) 0.1442(2) 0.0400(10) Uani 1 1 d . .
H14 H 1.0200 0.4724 0.0931 0.060 Uiso 1 1 calc R U
H00L H 1.0200 0.3924 0.1562 0.060 Uiso 1 1 calc R U
H00M H 1.0106 0.4921 0.1876 0.060 Uiso 1 1 calc R U
C13 C 0.8327(3) 0.4469(2) 0.1378(2) 0.0313(9) Uani 1 1 d . .
H13 H 0.7984 0.5074 0.1243 0.038 Uiso 1 1 calc R U
C18 C 0.6952(4) 0.4372(3) 0.4754(2) 0.0677(14) Uani 1 1 d . .
H018 H 0.7325 0.3776 0.4815 0.102 Uiso 1 1 calc R U
H019 H 0.6454 0.4527 0.5237 0.102 Uiso 1 1 calc R U
H01A H 0.7682 0.4796 0.4682 0.102 Uiso 1 1 calc R U
C19 C 0.6056(4) 0.7016(2) 0.3355(2) 0.0478(11) Uani 1 1 d . .
H00Q H 0.5247 0.7195 0.3650 0.057 Uiso 1 1 calc R U
H00R H 0.6049 0.7337 0.2835 0.057 Uiso 1 1 calc R U

loop_
_atom_site_aniso_label
_atom_site_aniso_U_11
_atom_site_aniso_U_22
_atom_site_aniso_U_33
_atom_site_aniso_U_23
_atom_site_aniso_U_13
_atom_site_aniso_U_12
O1 0.0526(16) 0.0223(13) 0.0365(16) 0.0002(11) 0.0147(13) 0.0059(12)
C1 0.0306(19) 0.0236(18) 0.022(2) 0.0022(16) -0.0104(16) 0.0001(15)
B1 0.027(2) 0.019(2) 0.028(3) -0.0028(18) -0.0020(19) -0.0018(18)
N1 0.0225(15) 0.0284(15) 0.0243(17) 0.0059(13) -0.0108(13) -0.0037(13)
C2 0.0286(19) 0.033(2) 0.020(2) 0.0036(16) -0.0076(16) 0.0023(16)
O2 0.087(2) 0.0300(15) 0.0306(17) 0.0015(13) -0.0198(16) -0.0103(15)
B2 0.049(3) 0.029(2) 0.025(2) 0.0075(19) -0.013(2) -0.012(2)
N2 0.0209(15) 0.0209(15) 0.0392(19) 0.0049(14) -0.0063(14) -0.0020(12)
O4 0.0511(16) 0.0284(13) 0.0250(14) 0.0082(11) -0.0168(12) -0.0146(12)
N4 0.0223(15) 0.0225(16) 0.0308(19) 0.0018(14) -0.0063(14) -0.0011(13)
C4 0.0239(19) 0.041(2) 0.035(2) 0.0197(18) -0.0170(18) -0.0114(17)
C3 0.0238(19) 0.0294(19) 0.030(2) -0.0030(17) -0.0183(17) 0.0022(16)
O3 0.0414(16) 0.0549(17) 0.0495(18) 0.0303(14) -0.0327(13) -0.0243(13)
N3 0.0227(15) 0.0262(16) 0.0277(18) -0.0032(14) -0.0072(14) 0.0007(13)
C5 0.038(2) 0.040(2) 0.050(3) 0.0072(19) -0.007(2) -0.0101(19)
C6 0.030(2) 0.060(3) 0.047(3) 0.025(2) 0.009(2) 0.0012(19)
C8 0.024(2) 0.036(2) 0.064(3) -0.002(2) -0.0070(19) 0.0033(17)
C7 0.0200(18) 0.029(2) 0.057(3) 0.0009(18) -0.0032(18) -0.0041(16)
C9 0.031(2) 0.039(2) 0.139(5) -0.032(3) -0.006(3) -0.008(2)
C17 0.076(4) 0.088(4) 0.115(5) -0.033(3) 0.055(3) -0.051(3)
C20 0.111(4) 0.024(2) 0.022(2) -0.0076(18) -0.015(3) 0.012(2)
C21 0.053(3) 0.035(2) 0.032(2) 0.0056(18) -0.018(2) -0.0039(19)
C22 0.047(3) 0.062(3) 0.046(3) 0.026(2) -0.032(2) -0.021(2)
C16 0.0273(19) 0.031(2) 0.034(2) 0.0048(17) -0.0009(18) -0.0043(16)
C15 0.042(2) 0.069(3) 0.039(3) -0.020(2) -0.006(2) 0.002(2)
C12 0.035(2) 0.023(2) 0.045(3) 0.0037(18) -0.010(2) 0.0029(17)
C11 0.035(2) 0.022(2) 0.041(3) -0.0038(18) -0.0155(19) 0.0081(17)
C10 0.0191(17) 0.0282(19) 0.023(2) -0.0027(17) -0.0082(16) -0.0047(15)
C14 0.029(2) 0.049(2) 0.042(3) 0.0006(19) -0.0023(18) 0.0032(18)
C13 0.030(2) 0.036(2) 0.028(2) -0.0025(17) -0.0033(17) 0.0058(16)
C18 0.058(3) 0.116(4) 0.029(3) 0.013(3) 0.003(2) 0.030(3)
C19 0.084(3) 0.022(2) 0.038(3) -0.0001(18) 0.011(2) 0.013(2)

loop_
_atom_type_symbol
_atom_type_description
_atom_type_scat_dispersion_real
_atom_type_scat_dispersion_imag
_atom_type_scat_source
C C 0.0033 0.0016 'International Tables Vol C Tables 4.2.6.8 and 6.1.1.4'
H H 0.0000 0.0000 'International Tables Vol C Tables 4.2.6.8 and 6.1.1.4'
B B 0.0013 0.0007 'International Tables Vol C Tables 4.2.6.8 and 6.1.1.4'
N N 0.0061 0.0033 'International Tables Vol C Tables 4.2.6.8 and 6.1.1.4'
O O 0.0106 0.0060 'International Tables Vol C Tables 4.2.6.8 and 6.1.1.4'

loop_
_geom_angle_atom_site_label_1
_geom_angle_atom_site_label_2
_geom_angle_atom_site_label_3
_geom_angle
C19 O1 B1 118.5(3)
N1 C1 B1 119.8(3)
N1 C1 B2 123.4(3)
B1 C1 B2 115.7(3)
O1 B1 N2 111.3(3)
O1 B1 C1 109.9(3)
N2 B1 C1 110.6(3)
O1 B1 C10 107.6(3)
N2 B1 C10 107.6(2)
C1 B1 C10 109.7(3)
C1 N1 C2 122.9(3)
C1 N1 C4 122.6(2)
C2 N1 C4 114.5(3)
C3 C2 N1 120.8(3)
C3 C2 H2 119.6
N1 C2 H2 119.6
C20 O2 B2 117.5(3)
O2 B2 O4 112.8(3)
O2 B2 O3 107.2(3)
O4 B2 O3 105.1(3)
O2 B2 C1 105.5(3)
O4 B2 C1 108.8(3)
O3 B2 C1 117.6(3)
C3 N2 C7 118.6(3)
C3 N2 B1 121.1(3)
C7 N2 B1 119.7(3)
C21 O4 B2 104.7(3)
C10 N4 C12 110.0(3)
C10 N4 C16 128.3(3)
C12 N4 C16 121.7(3)
N1 C4 C6 111.6(3)
N1 C4 C5 109.9(3)
C6 C4 C5 113.4(3)
N1 C4 H4 107.2
C6 C4 H4 107.2
C5 C4 H4 107.2
N2 C3 C2 124.6(3)
N2 C3 H3 117.7
C2 C3 H3 117.7
C22 O3 B2 107.8(3)
C10 N3 C11 110.5(3)
C10 N3 C13 127.0(3)
C11 N3 C13 122.5(3)
C4 C5 H00S 109.5
C4 C5 H00T 109.5
H00S C5 H00T 109.5
C4 C5 H00U 109.5
H00S C5 H00U 109.5
H00T C5 H00U 109.5
C4 C6 H00V 109.5
C4 C6 H00W 109.5
H00V C6 H00W 109.5
C4 C6 H00X 109.5
H00V C6 H00X 109.5
H00W C6 H00X 109.5
C7 C8 H00N 109.5
C7 C8 H00O 109.5
H00N C8 H00O 109.5
C7 C8 H00P 109.5
H00N C8 H00P 109.5
H00O C8 H00P 109.5
N2 C7 C9 112.9(3)
N2 C7 C8 111.6(3)
C9 C7 C8 111.0(3)
N2 C7 H7 107.0
C9 C7 H7 107.0
C8 C7 H7 107.0
C7 C9 H015 109.5
C7 C9 H016 109.5
H015 C9 H016 109.5
C7 C9 H017 109.5
H015 C9 H017 109.5
H016 C9 H017 109.5
C16 C17 H01B 109.5
C16 C17 H01C 109.5
H01B C17 H01C 109.5
C16 C17 H01D 109.5
H01B C17 H01D 109.5
H01C C17 H01D 109.5
O2 C20 C19 117.1(3)
O2 C20 H00Y 108.0
C19 C20 H00Y 108.0
O2 C20 H00Z 108.0
C19 C20 H00Z 108.0
H00Y C20 H00Z 107.3
O4 C21 C22 105.9(3)
O4 C21 H00B 110.6
C22 C21 H00B 110.6
O4 C21 H21 110.6
C22 C21 H21 110.6
H00B C21 H21 108.7
O3 C22 C21 105.3(3)
O3 C22 H013 110.7
C21 C22 H013 110.7
O3 C22 H014 110.7
C21 C22 H014 110.7
H013 C22 H014 108.8
N4 C16 C18 109.9(3)
N4 C16 C17 109.7(3)
C18 C16 C17 112.6(4)
N4 C16 H16 108.2
C18 C16 H16 108.2
C17 C16 H16 108.2
C13 C15 H010 109.5
C13 C15 H011 109.5
H010 C15 H011 109.5
C13 C15 H012 109.5
H010 C15 H012 109.5
H011 C15 H012 109.5
C11 C12 N4 107.8(3)
C11 C12 H12 126.1
N4 C12 H12 126.1
C12 C11 N3 106.5(3)
C12 C11 H11 126.7
N3 C11 H11 126.7
N4 C10 N3 105.1(3)
N4 C10 B1 130.8(3)
N3 C10 B1 124.1(3)
C13 C14 H14 109.5
C13 C14 H00L 109.5
H14 C14 H00L 109.5
C13 C14 H00M 109.5
H14 C14 H00M 109.5
H00L C14 H00M 109.5
N3 C13 C14 109.9(3)
N3 C13 C15 109.7(3)
C14 C13 C15 112.4(3)
N3 C13 H13 108.2
C14 C13 H13 108.2
C15 C13 H13 108.2
C16 C18 H018 109.5
C16 C18 H019 109.5
H018 C18 H019 109.5
C16 C18 H01A 109.5
H018 C18 H01A 109.5
H019 C18 H01A 109.5
O1 C19 C20 113.3(3)
O1 C19 H00Q 108.9
C20 C19 H00Q 108.9
O1 C19 H00R 108.9
C20 C19 H00R 108.9
H00Q C19 H00R 107.7

loop_
_geom_bond_atom_site_label_1
_geom_bond_atom_site_label_2
_geom_bond_distance
O1 C19 1.427(4)
O1 B1 1.457(4)
C1 N1 1.319(4)
C1 B1 1.624(5)
C1 B2 1.636(5)
B1 N2 1.534(4)
B1 C10 1.649(5)
N1 C2 1.409(4)
N1 C4 1.499(4)
C2 C3 1.350(4)
C2 H2 0.9500
O2 C20 1.401(5)
O2 B2 1.468(5)
B2 O4 1.470(4)
B2 O3 1.483(5)
N2 C3 1.335(4)
N2 C7 1.470(4)
O4 C21 1.403(4)
N4 C10 1.355(4)
N4 C12 1.380(4)
N4 C16 1.476(4)
C4 C6 1.510(5)
C4 C5 1.517(5)
C4 H4 1.0000
C3 H3 0.9500
O3 C22 1.417(4)
N3 C10 1.357(4)
N3 C11 1.384(4)
N3 C13 1.477(4)
C5 H00S 0.9800
C5 H00T 0.9800
C5 H00U 0.9800
C6 H00V 0.9800
C6 H00W 0.9800
C6 H00X 0.9800
C8 C7 1.524(4)
C8 H00N 0.9800
C8 H00O 0.9800
C8 H00P 0.9800
C7 C9 1.511(5)
C7 H7 1.0000
C9 H015 0.9800
C9 H016 0.9800
C9 H017 0.9800
C17 C16 1.506(5)
C17 H01B 0.9800
C17 H01C 0.9800
C17 H01D 0.9800
C20 C19 1.526(5)
C20 H00Y 0.9900
C20 H00Z 0.9900
C21 C22 1.496(5)
C21 H00B 0.9900
C21 H21 0.9900
C22 H013 0.9900
C22 H014 0.9900
C16 C18 1.493(5)
C16 H16 1.0000
C15 C13 1.519(4)
C15 H010 0.9800
C15 H011 0.9800
C15 H012 0.9800
C12 C11 1.337(5)
C12 H12 0.9500
C11 H11 0.9500
C14 C13 1.516(4)
C14 H14 0.9800
C14 H00L 0.9800
C14 H00M 0.9800
C13 H13 1.0000
C18 H018 0.9800
C18 H019 0.9800
C18 H01A 0.9800
C19 H00Q 0.9900
C19 H00R 0.9900
